data_7704555
loop_
_publ_author_name
'Watanabe, Lara K.'
'Wrixon, Justin D.'
'Ahmed, Zeinab S.'
'Hayward, John J.'
'Abbasi, Parisa'
'Pilkington, Melanie'
'Macdonald, Charles L. B.'
'Rawson, Jeremy M.'

_publ_section_title
;
 Oxidative addition of tetrathiocins to palladium(0) and platinum(0): a
 route to dithiolate coordination complexes.
;
_journal_issue 26
_journal_name_full 'Dalton transactions (Cambridge, England : 2003)'
_journal_page_first 9086
_journal_page_last 9093
_journal_paper_doi 10.1039/d0dt01678k
_journal_volume 49
_journal_year 2020
_chemical_formula_moiety 'C33 H28 O2 P2 Pd S2'
_chemical_formula_sum 'C33 H28 O2 P2 Pd S2'
_chemical_formula_weight 689.01
_space_group_crystal_system monoclinic
_space_group_IT_number 14
_space_group_name_Hall '-P 2yn'
_space_group_name_H-M_alt 'P 1 21/n 1'
_atom_sites_solution_hydrogens geom
_atom_sites_solution_primary direct
_atom_sites_solution_secondary difmap
_audit_creation_method SHELXL-2017/1
_audit_update_record
;
2019-12-13 deposited with the CCDC.	2020-05-25 downloaded from the CCDC.
;
_cell_angle_alpha 90
_cell_angle_beta 97.308(6)
_cell_angle_gamma 90
_cell_formula_units_Z 4
_cell_length_a 11.053(5)
_cell_length_b 12.788(6)
_cell_length_c 20.727(9)
_cell_measurement_reflns_used 4953
_cell_measurement_temperature 150(2)
_cell_measurement_theta_max 26.85
_cell_measurement_theta_min 2.45
_cell_volume 2906(2)
_computing_cell_refinement 'Bruker SAINT'
_computing_data_collection 'Bruker APEX2'
_computing_data_reduction 'Bruker SAINT'
_computing_molecular_graphics 'Bruker SHELXTL'
_computing_publication_material 'Bruker SHELXTL'
_computing_structure_refinement 'SHELXL-2017/1 (Sheldrick, 2017)'
_computing_structure_solution 'SHELXS-97 (Sheldrick, 2008)'
_diffrn_ambient_temperature 150(2)
_diffrn_measured_fraction_theta_full 0.999
_diffrn_measured_fraction_theta_max 0.977
_diffrn_measurement_device_type 'area detector'
_diffrn_measurement_method 'phi and omega scans'
_diffrn_radiation_monochromator graphite
_diffrn_radiation_source 'fine-focus sealed tube'
_diffrn_radiation_type MoK\a
_diffrn_radiation_wavelength 0.71073
_diffrn_reflns_av_R_equivalents 0.0718
_diffrn_reflns_av_unetI/netI 0.0608
_diffrn_reflns_Laue_measured_fraction_full 0.999
_diffrn_reflns_Laue_measured_fraction_max 0.977
_diffrn_reflns_limit_h_max 14
_diffrn_reflns_limit_h_min -14
_diffrn_reflns_limit_k_max 16
_diffrn_reflns_limit_k_min -16
_diffrn_reflns_limit_l_max 26
_diffrn_reflns_limit_l_min -27
_diffrn_reflns_number 32919
_diffrn_reflns_point_group_measured_fraction_full 0.999
_diffrn_reflns_point_group_measured_fraction_max 0.977
_diffrn_reflns_theta_full 25.242
_diffrn_reflns_theta_max 27.697
_diffrn_reflns_theta_min 1.981
_exptl_absorpt_coefficient_mu 0.923
_exptl_absorpt_correction_T_max 0.7456
_exptl_absorpt_correction_T_min 0.6539
_exptl_absorpt_correction_type empirical
_exptl_absorpt_process_details sadabs
_exptl_crystal_colour red
_exptl_crystal_density_diffrn 1.575
_exptl_crystal_description rod
_exptl_crystal_F_000 1400
_exptl_crystal_size_max 0.180
_exptl_crystal_size_mid 0.040
_exptl_crystal_size_min 0.040
_refine_diff_density_max 0.679
_refine_diff_density_min -0.704
_refine_diff_density_rms 0.110
_refine_ls_extinction_method none
_refine_ls_goodness_of_fit_ref 1.086
_refine_ls_hydrogen_treatment constr
_refine_ls_matrix_type full
_refine_ls_number_parameters 361
_refine_ls_number_reflns 6654
_refine_ls_number_restraints 0
_refine_ls_restrained_S_all 1.086
_refine_ls_R_factor_all 0.0621
_refine_ls_R_factor_gt 0.0439
_refine_ls_shift/su_max 0.001
_refine_ls_shift/su_mean 0.000
_refine_ls_structure_factor_coef Fsqd
_refine_ls_weighting_details 'w=1/[\s^2^(Fo^2^)+(0.0315P)^2^+1.3641P] where P=(Fo^2^+2Fc^2^)/3'
_refine_ls_weighting_scheme calc
_refine_ls_wR_factor_gt 0.0849
_refine_ls_wR_factor_ref 0.0918
_reflns_Friedel_coverage 0.000
_reflns_number_gt 5324
_reflns_number_total 6654
_reflns_threshold_expression 'I > 2\s(I)'
_cod_data_source_file d0dt01678k2.cif
_cod_data_source_block JW007
_cod_depositor_comments 'Adding full bibliography for 7704546--7704563.cif.'
_cod_original_sg_symbol_H-M 'P 21/n'
_cod_database_code 7704555
_shelx_shelxl_version_number 2017/1
_shelx_space_group_comment
;
The symmetry employed for this shelxl refinement is uniquely defined
by the following loop, which should always be used as a source of
symmetry information in preference to the above space-group names.
They are only intended as comments.
;
_shelx_estimated_absorpt_t_min 0.851
_shelx_estimated_absorpt_t_max 0.964

loop_
_space_group_symop_operation_xyz
'x, y, z'
'-x+1/2, y+1/2, -z+1/2'
'-x, -y, -z'
'x-1/2, -y-1/2, z-1/2'

loop_
_atom_site_label
_atom_site_type_symbol
_atom_site_fract_x
_atom_site_fract_y
_atom_site_fract_z
_atom_site_U_iso_or_equiv
_atom_site_adp_type
_atom_site_occupancy
_atom_site_site_symmetry_order
_atom_site_calc_flag
_atom_site_refinement_flags_posn
_atom_site_refinement_flags_adp
_atom_site_refinement_flags_occupancy
_atom_site_disorder_assembly
_atom_site_disorder_group
Pd Pd 0.61418(2) 0.58321(2) 0.17502(2) 0.01400(8) Uani 1 1 d . . . . .
S1 S 0.46586(8) 0.70658(7) 0.18429(4) 0.01942(19) Uani 1 1 d . . . . .
P1 P 0.76900(8) 0.47052(7) 0.16978(4) 0.01686(19) Uani 1 1 d . . . . .
O1 O 0.6013(3) 1.0778(2) 0.04438(14) 0.0358(7) Uani 1 1 d . . . . .
P2 P 0.52532(8) 0.44986(7) 0.22580(4) 0.01593(19) Uani 1 1 d . . . . .
S2 S 0.71234(8) 0.70016(7) 0.11664(4) 0.0210(2) Uani 1 1 d . . . . .
O2 O 0.4227(3) 1.0838(2) 0.09108(14) 0.0378(7) Uani 1 1 d . . . . .
C11 C 0.5106(3) 0.8133(3) 0.13975(16) 0.0185(7) Uani 1 1 d . . . . .
C12 C 0.6177(3) 0.8104(3) 0.11096(16) 0.0212(8) Uani 1 1 d . . . . .
C13 C 0.6566(3) 0.8988(3) 0.07823(17) 0.0257(8) Uani 1 1 d . . . . .
H13 H 0.729768 0.897588 0.058613 0.031 Uiso 1 1 calc R U . . .
C14 C 0.5855(3) 0.9852(3) 0.07596(17) 0.0255(8) Uani 1 1 d . . . . .
C15 C 0.4784(3) 0.9882(3) 0.10356(18) 0.0248(8) Uani 1 1 d . . . . .
C16 C 0.4381(3) 0.9042(3) 0.13546(17) 0.0242(8) Uani 1 1 d . . . . .
H16 H 0.363874 0.907008 0.154059 0.029 Uiso 1 1 calc R U . . .
C17 C 0.5126(4) 1.1466(3) 0.0662(2) 0.0340(10) Uani 1 1 d . . . . .
H17A H 0.552028 1.193523 0.100675 0.041 Uiso 1 1 calc R U . . .
H17B H 0.474491 1.190082 0.029680 0.041 Uiso 1 1 calc R U . . .
C21 C 0.9187(3) 0.5282(3) 0.17629(18) 0.0213(8) Uani 1 1 d . . . . .
C22 C 0.9724(3) 0.5660(3) 0.2355(2) 0.0300(9) Uani 1 1 d . . . . .
H22 H 0.933178 0.556510 0.273333 0.036 Uiso 1 1 calc R U . . .
C23 C 1.0831(4) 0.6175(3) 0.2399(2) 0.0417(12) Uani 1 1 d . . . . .
H23 H 1.120322 0.642859 0.280748 0.050 Uiso 1 1 calc R U . . .
C24 C 1.1387(4) 0.6318(3) 0.1855(3) 0.0484(13) Uani 1 1 d . . . . .
H24 H 1.214454 0.667800 0.188568 0.058 Uiso 1 1 calc R U . . .
C25 C 1.0867(4) 0.5951(3) 0.1267(3) 0.0445(12) Uani 1 1 d . . . . .
H25 H 1.126544 0.605253 0.089155 0.053 Uiso 1 1 calc R U . . .
C26 C 0.9764(4) 0.5433(3) 0.1215(2) 0.0341(10) Uani 1 1 d . . . . .
H26 H 0.940198 0.517938 0.080460 0.041 Uiso 1 1 calc R U . . .
C31 C 0.7574(3) 0.3888(3) 0.09790(17) 0.0211(8) Uani 1 1 d . . . . .
C32 C 0.8274(3) 0.2978(3) 0.09802(18) 0.0258(8) Uani 1 1 d . . . . .
H32 H 0.881316 0.279115 0.135662 0.031 Uiso 1 1 calc R U . . .
C34 C 0.7407(4) 0.2626(3) -0.01120(19) 0.0316(9) Uani 1 1 d . . . . .
H34 H 0.734401 0.218862 -0.048515 0.038 Uiso 1 1 calc R U . . .
C33 C 0.8182(4) 0.2352(3) 0.04362(19) 0.0304(9) Uani 1 1 d . . . . .
H33 H 0.865347 0.173109 0.043825 0.036 Uiso 1 1 calc R U . . .
C35 C 0.6722(4) 0.3527(3) -0.01243(18) 0.0319(10) Uani 1 1 d . . . . .
H35 H 0.619374 0.371474 -0.050457 0.038 Uiso 1 1 calc R U . . .
C36 C 0.6810(3) 0.4157(3) 0.04220(16) 0.0229(8) Uani 1 1 d . . . . .
H36 H 0.634228 0.478104 0.041491 0.027 Uiso 1 1 calc R U . . .
C41 C 0.4864(3) 0.4656(3) 0.30769(16) 0.0182(7) Uani 1 1 d . . . . .
C42 C 0.4120(4) 0.5486(3) 0.31984(18) 0.0280(9) Uani 1 1 d . . . . .
H42 H 0.392272 0.600486 0.287434 0.034 Uiso 1 1 calc R U . . .
C43 C 0.3661(4) 0.5565(3) 0.37896(19) 0.0308(9) Uani 1 1 d . . . . .
H43 H 0.313012 0.612454 0.386364 0.037 Uiso 1 1 calc R U . . .
C45 C 0.4729(4) 0.4021(3) 0.41543(19) 0.0356(10) Uani 1 1 d . . . . .
H45 H 0.494757 0.351789 0.448556 0.043 Uiso 1 1 calc R U . . .
C46 C 0.5171(4) 0.3931(3) 0.35622(18) 0.0285(9) Uani 1 1 d . . . . .
H46 H 0.569062 0.336297 0.348896 0.034 Uiso 1 1 calc R U . . .
C51 C 0.3853(3) 0.4023(3) 0.17974(16) 0.0173(7) Uani 1 1 d . . . . .
C52 C 0.3784(3) 0.3979(3) 0.11226(17) 0.0240(8) Uani 1 1 d . . . . .
H52 H 0.446048 0.420433 0.091774 0.029 Uiso 1 1 calc R U . . .
C53 C 0.2759(4) 0.3615(3) 0.07489(19) 0.0307(9) Uani 1 1 d . . . . .
H53 H 0.273298 0.357847 0.028954 0.037 Uiso 1 1 calc R U . . .
C54 C 0.1759(3) 0.3301(3) 0.10422(19) 0.0295(9) Uani 1 1 d . . . . .
H54 H 0.104139 0.305835 0.078471 0.035 Uiso 1 1 calc R U . . .
C55 C 0.1812(3) 0.3344(3) 0.17089(19) 0.0274(9) Uani 1 1 d . . . . .
H55 H 0.112847 0.312635 0.190997 0.033 Uiso 1 1 calc R U . . .
C56 C 0.2852(3) 0.3700(3) 0.20908(18) 0.0226(8) Uani 1 1 d . . . . .
H56 H 0.288141 0.372239 0.255061 0.027 Uiso 1 1 calc R U . . .
C61 C 0.7621(3) 0.3781(3) 0.23648(16) 0.0190(7) Uani 1 1 d . . . . .
H61A H 0.819646 0.319496 0.233462 0.023 Uiso 1 1 calc R U . . .
H61B H 0.782838 0.413232 0.279008 0.023 Uiso 1 1 calc R U . . .
C62 C 0.6312(3) 0.3387(3) 0.22878(17) 0.0182(7) Uani 1 1 d . . . . .
H62A H 0.619060 0.292743 0.265834 0.022 Uiso 1 1 calc R U . . .
H62B H 0.614677 0.297346 0.188255 0.022 Uiso 1 1 calc R U . . .
C44 C 0.3974(4) 0.4837(3) 0.42650(18) 0.0300(9) Uani 1 1 d . . . . .
H44 H 0.366944 0.489642 0.467191 0.036 Uiso 1 1 calc R U . . .

loop_
_atom_site_aniso_label
_atom_site_aniso_U_11
_atom_site_aniso_U_22
_atom_site_aniso_U_33
_atom_site_aniso_U_23
_atom_site_aniso_U_13
_atom_site_aniso_U_12
Pd 0.01265(13) 0.01575(14) 0.01425(13) 0.00073(10) 0.00422(9) -0.00187(10)
S1 0.0165(4) 0.0185(4) 0.0249(5) 0.0042(4) 0.0093(4) -0.0003(3)
P1 0.0130(4) 0.0208(5) 0.0175(5) 0.0001(4) 0.0050(4) -0.0003(4)
O1 0.0448(18) 0.0232(15) 0.0413(17) 0.0099(13) 0.0128(14) -0.0053(13)
P2 0.0149(4) 0.0167(4) 0.0171(5) 0.0011(3) 0.0052(4) -0.0012(3)
S2 0.0197(5) 0.0211(5) 0.0242(5) 0.0033(4) 0.0107(4) -0.0018(4)
O2 0.0481(18) 0.0207(14) 0.0478(18) 0.0089(13) 0.0190(15) 0.0044(13)
C11 0.0188(18) 0.0172(18) 0.0197(18) 0.0012(14) 0.0025(14) -0.0038(14)
C12 0.0227(19) 0.0225(19) 0.0181(18) 0.0010(15) 0.0018(15) -0.0022(15)
C13 0.0213(19) 0.035(2) 0.0219(19) 0.0016(16) 0.0051(15) -0.0076(16)
C14 0.033(2) 0.022(2) 0.023(2) 0.0039(16) 0.0051(17) -0.0066(17)
C15 0.030(2) 0.0188(19) 0.026(2) 0.0007(15) 0.0053(17) 0.0012(16)
C16 0.024(2) 0.023(2) 0.026(2) 0.0015(16) 0.0071(16) -0.0016(16)
C17 0.047(3) 0.017(2) 0.037(2) 0.0006(17) 0.004(2) -0.0042(19)
C21 0.0140(18) 0.0184(18) 0.032(2) 0.0024(16) 0.0058(15) 0.0030(14)
C22 0.020(2) 0.032(2) 0.036(2) -0.0010(18) -0.0037(17) -0.0043(17)
C23 0.023(2) 0.032(2) 0.066(3) 0.000(2) -0.010(2) -0.0073(18)
C24 0.014(2) 0.031(2) 0.101(4) 0.005(3) 0.009(2) -0.0051(18)
C25 0.031(2) 0.034(3) 0.073(4) 0.008(2) 0.028(2) -0.006(2)
C26 0.031(2) 0.031(2) 0.044(3) -0.0006(19) 0.017(2) -0.0051(18)
C31 0.0163(18) 0.025(2) 0.0232(19) -0.0001(15) 0.0086(15) -0.0054(15)
C32 0.0212(19) 0.030(2) 0.028(2) -0.0033(17) 0.0100(16) -0.0035(16)
C34 0.037(2) 0.035(2) 0.026(2) -0.0127(18) 0.0147(18) -0.0126(19)
C33 0.032(2) 0.025(2) 0.036(2) -0.0074(18) 0.0150(18) -0.0050(17)
C35 0.033(2) 0.042(3) 0.021(2) -0.0006(18) 0.0064(17) -0.0097(19)
C36 0.026(2) 0.024(2) 0.0195(18) 0.0010(15) 0.0085(15) -0.0022(16)
C41 0.0186(18) 0.0179(18) 0.0195(18) -0.0008(14) 0.0078(14) -0.0054(14)
C42 0.038(2) 0.025(2) 0.024(2) 0.0058(16) 0.0147(18) 0.0050(17)
C43 0.039(2) 0.025(2) 0.032(2) -0.0012(17) 0.0182(19) 0.0052(18)
C45 0.049(3) 0.039(3) 0.021(2) 0.0124(18) 0.0104(19) 0.009(2)
C46 0.032(2) 0.030(2) 0.026(2) 0.0071(17) 0.0092(17) 0.0088(17)
C51 0.0163(17) 0.0144(17) 0.0216(18) 0.0011(14) 0.0035(14) 0.0017(13)
C52 0.0218(19) 0.028(2) 0.0235(19) 0.0019(16) 0.0066(16) -0.0034(16)
C53 0.035(2) 0.033(2) 0.024(2) -0.0032(17) 0.0017(18) -0.0046(18)
C54 0.024(2) 0.028(2) 0.035(2) 0.0008(18) -0.0059(17) -0.0050(17)
C55 0.0191(19) 0.025(2) 0.039(2) 0.0020(17) 0.0086(17) -0.0056(16)
C56 0.0187(19) 0.0210(19) 0.029(2) 0.0020(16) 0.0074(16) 0.0009(15)
C61 0.0160(17) 0.0240(19) 0.0172(18) 0.0008(14) 0.0026(14) 0.0028(14)
C62 0.0196(18) 0.0161(17) 0.0202(18) 0.0003(14) 0.0070(14) -0.0003(14)
C44 0.040(2) 0.032(2) 0.020(2) -0.0026(17) 0.0132(18) -0.0026(19)

loop_
_atom_type_symbol
_atom_type_description
_atom_type_scat_dispersion_real
_atom_type_scat_dispersion_imag
_atom_type_scat_source
C C 0.0033 0.0016 'International Tables Vol C Tables 4.2.6.8 and 6.1.1.4'
H H 0.0000 0.0000 'International Tables Vol C Tables 4.2.6.8 and 6.1.1.4'
O O 0.0106 0.0060 'International Tables Vol C Tables 4.2.6.8 and 6.1.1.4'
P P 0.1023 0.0942 'International Tables Vol C Tables 4.2.6.8 and 6.1.1.4'
S S 0.1246 0.1234 'International Tables Vol C Tables 4.2.6.8 and 6.1.1.4'
Pd Pd -0.9988 1.0072 'International Tables Vol C Tables 4.2.6.8 and 6.1.1.4'

loop_
_geom_angle_atom_site_label_1
_geom_angle_atom_site_label_2
_geom_angle_atom_site_label_3
_geom_angle
_geom_angle_site_symmetry_1
_geom_angle_site_symmetry_3
_geom_angle_publ_flag
P1 Pd S2 88.75(4) . . ?
P1 Pd P2 85.33(4) . . ?
S2 Pd P2 172.75(3) . . ?
P1 Pd S1 175.88(3) . . ?
S2 Pd S1 89.24(4) . . ?
P2 Pd S1 96.92(4) . . ?
C11 S1 Pd 103.75(12) . . ?
C21 P1 C31 105.44(16) . . ?
C21 P1 C61 109.53(16) . . ?
C31 P1 C61 104.10(17) . . ?
C21 P1 Pd 115.56(12) . . ?
C31 P1 Pd 115.75(12) . . ?
C61 P1 Pd 105.81(11) . . ?
C14 O1 C17 104.2(3) . . ?
C41 P2 C51 103.96(16) . . ?
C41 P2 C62 106.28(16) . . ?
C51 P2 C62 104.81(15) . . ?
C41 P2 Pd 120.92(11) . . ?
C51 P2 Pd 113.22(11) . . ?
C62 P2 Pd 106.42(11) . . ?
C12 S2 Pd 104.06(12) . . ?
C15 O2 C17 104.6(3) . . ?
C12 C11 C16 120.2(3) . . ?
C12 C11 S1 121.1(3) . . ?
C16 C11 S1 118.6(3) . . ?
C11 C12 C13 120.8(3) . . ?
C11 C12 S2 121.7(3) . . ?
C13 C12 S2 117.4(3) . . ?
C14 C13 C12 117.3(3) . . ?
C14 C13 H13 121.3 . . ?
C12 C13 H13 121.3 . . ?
C13 C14 O1 127.7(4) . . ?
C13 C14 C15 122.3(3) . . ?
O1 C14 C15 109.9(3) . . ?
C16 C15 O2 128.5(3) . . ?
C16 C15 C14 121.9(3) . . ?
O2 C15 C14 109.5(3) . . ?
C15 C16 C11 117.5(3) . . ?
C15 C16 H16 121.3 . . ?
C11 C16 H16 121.3 . . ?
O2 C17 O1 107.8(3) . . ?
O2 C17 H17A 110.2 . . ?
O1 C17 H17A 110.2 . . ?
O2 C17 H17B 110.2 . . ?
O1 C17 H17B 110.2 . . ?
H17A C17 H17B 108.5 . . ?
C22 C21 C26 119.3(4) . . ?
C22 C21 P1 119.8(3) . . ?
C26 C21 P1 120.7(3) . . ?
C21 C22 C23 120.1(4) . . ?
C21 C22 H22 120.0 . . ?
C23 C22 H22 120.0 . . ?
C24 C23 C22 119.9(4) . . ?
C24 C23 H23 120.1 . . ?
C22 C23 H23 120.1 . . ?
C25 C24 C23 120.7(4) . . ?
C25 C24 H24 119.7 . . ?
C23 C24 H24 119.7 . . ?
C24 C25 C26 120.2(4) . . ?
C24 C25 H25 119.9 . . ?
C26 C25 H25 119.9 . . ?
C25 C26 C21 119.9(4) . . ?
C25 C26 H26 120.1 . . ?
C21 C26 H26 120.1 . . ?
C36 C31 C32 119.2(3) . . ?
C36 C31 P1 121.0(3) . . ?
C32 C31 P1 119.8(3) . . ?
C33 C32 C31 120.0(4) . . ?
C33 C32 H32 120.0 . . ?
C31 C32 H32 120.0 . . ?
C35 C34 C33 120.7(4) . . ?
C35 C34 H34 119.7 . . ?
C33 C34 H34 119.7 . . ?
C32 C33 C34 120.1(4) . . ?
C32 C33 H33 120.0 . . ?
C34 C33 H33 120.0 . . ?
C34 C35 C36 119.4(4) . . ?
C34 C35 H35 120.3 . . ?
C36 C35 H35 120.3 . . ?
C35 C36 C31 120.7(4) . . ?
C35 C36 H36 119.7 . . ?
C31 C36 H36 119.7 . . ?
C46 C41 C42 118.7(3) . . ?
C46 C41 P2 122.8(3) . . ?
C42 C41 P2 118.2(3) . . ?
C41 C42 C43 120.6(3) . . ?
C41 C42 H42 119.7 . . ?
C43 C42 H42 119.7 . . ?
C44 C43 C42 119.9(4) . . ?
C44 C43 H43 120.0 . . ?
C42 C43 H43 120.0 . . ?
C44 C45 C46 120.2(4) . . ?
C44 C45 H45 119.9 . . ?
C46 C45 H45 119.9 . . ?
C41 C46 C45 120.6(4) . . ?
C41 C46 H46 119.7 . . ?
C45 C46 H46 119.7 . . ?
C56 C51 C52 118.9(3) . . ?
C56 C51 P2 122.8(3) . . ?
C52 C51 P2 118.4(3) . . ?
C53 C52 C51 121.1(3) . . ?
C53 C52 H52 119.4 . . ?
C51 C52 H52 119.4 . . ?
C52 C53 C54 119.9(4) . . ?
C52 C53 H53 120.0 . . ?
C54 C53 H53 120.0 . . ?
C55 C54 C53 119.6(4) . . ?
C55 C54 H54 120.2 . . ?
C53 C54 H54 120.2 . . ?
C54 C55 C56 120.8(3) . . ?
C54 C55 H55 119.6 . . ?
C56 C55 H55 119.6 . . ?
C55 C56 C51 119.7(3) . . ?
C55 C56 H56 120.2 . . ?
C51 C56 H56 120.2 . . ?
C62 C61 P1 105.4(2) . . ?
C62 C61 H61A 110.7 . . ?
P1 C61 H61A 110.7 . . ?
C62 C61 H61B 110.7 . . ?
P1 C61 H61B 110.7 . . ?
H61A C61 H61B 108.8 . . ?
C61 C62 P2 109.9(2) . . ?
C61 C62 H62A 109.7 . . ?
P2 C62 H62A 109.7 . . ?
C61 C62 H62B 109.7 . . ?
P2 C62 H62B 109.7 . . ?
H62A C62 H62B 108.2 . . ?
C43 C44 C45 120.0(4) . . ?
C43 C44 H44 120.0 . . ?
C45 C44 H44 120.0 . . ?

loop_
_geom_bond_atom_site_label_1
_geom_bond_atom_site_label_2
_geom_bond_distance
_geom_bond_site_symmetry_2
_geom_bond_publ_flag
Pd P1 2.2503(12) . ?
Pd S2 2.2831(11) . ?
Pd P2 2.2897(11) . ?
Pd S1 2.3008(11) . ?
S1 C11 1.754(3) . ?
P1 C21 1.801(4) . ?
P1 C31 1.811(4) . ?
P1 C61 1.828(4) . ?
O1 C14 1.375(4) . ?
O1 C17 1.433(5) . ?
P2 C41 1.815(4) . ?
P2 C51 1.817(3) . ?
P2 C62 1.837(3) . ?
S2 C12 1.750(4) . ?
O2 C15 1.379(4) . ?
O2 C17 1.424(5) . ?
C11 C12 1.392(5) . ?
C11 C16 1.409(5) . ?
C12 C13 1.413(5) . ?
C13 C14 1.353(5) . ?
C13 H13 0.9500 . ?
C14 C15 1.379(5) . ?
C15 C16 1.366(5) . ?
C16 H16 0.9500 . ?
C17 H17A 0.9900 . ?
C17 H17B 0.9900 . ?
C21 C22 1.381(5) . ?
C21 C26 1.385(5) . ?
C22 C23 1.382(5) . ?
C22 H22 0.9500 . ?
C23 C24 1.365(6) . ?
C23 H23 0.9500 . ?
C24 C25 1.363(7) . ?
C24 H24 0.9500 . ?
C25 C26 1.380(5) . ?
C25 H25 0.9500 . ?
C26 H26 0.9500 . ?
C31 C36 1.384(5) . ?
C31 C32 1.398(5) . ?
C32 C33 1.376(5) . ?
C32 H32 0.9500 . ?
C34 C35 1.377(6) . ?
C34 C33 1.378(5) . ?
C34 H34 0.9500 . ?
C33 H33 0.9500 . ?
C35 C36 1.383(5) . ?
C35 H35 0.9500 . ?
C36 H36 0.9500 . ?
C41 C46 1.379(5) . ?
C41 C42 1.384(5) . ?
C42 C43 1.388(5) . ?
C42 H42 0.9500 . ?
C43 C44 1.368(5) . ?
C43 H43 0.9500 . ?
C45 C44 1.373(5) . ?
C45 C46 1.382(5) . ?
C45 H45 0.9500 . ?
C46 H46 0.9500 . ?
C51 C56 1.391(5) . ?
C51 C52 1.392(5) . ?
C52 C53 1.370(5) . ?
C52 H52 0.9500 . ?
C53 C54 1.387(5) . ?
C53 H53 0.9500 . ?
C54 C55 1.377(5) . ?
C54 H54 0.9500 . ?
C55 C56 1.387(5) . ?
C55 H55 0.9500 . ?
C56 H56 0.9500 . ?
C61 C62 1.521(4) . ?
C61 H61A 0.9900 . ?
C61 H61B 0.9900 . ?
C62 H62A 0.9900 . ?
C62 H62B 0.9900 . ?
C44 H44 0.9500 . ?
